data_1563708
loop_
_publ_author_name
'Khal-baeva, Klara M.'
'Solodovnikov, Sergey F.'
'Khaikina, Elena G.'
'Kadyrova, Yuliya M.'
'Solodovnikova, Zoya A.'
'Basovich, Olga M.'

_publ_section_title
;
 Phase formation features in the systems M2MoO4--Fe2(MoO4)3 (M=Rb, Cs) and
 crystal structures of new double polymolybdates M3FeMo4O15
;
_journal_issue 3
_journal_name_full 'Journal of Solid State Chemistry'
_journal_page_first 712
_journal_page_last 719
_journal_paper_doi 10.1016/j.jssc.2010.01.008
_journal_volume 183
_journal_year 2010
_chemical_formula_moiety 'Fe Mo4 O15, 3(Rb)'
_chemical_formula_sum 'Fe Mo4 O15 Rb3'
_chemical_formula_weight 936.02
_space_group_IT_number 14
_space_group_name_Hall '-P 2ybc'
_space_group_name_H-M_alt 'P 1 21/c 1'
_symmetry_cell_setting monoclinic
_symmetry_space_group_name_Hall '-P 2ybc'
_symmetry_space_group_name_H-M 'P 1 21/c 1'
_atom_sites_solution_hydrogens none
_atom_sites_solution_primary direct
_atom_sites_solution_secondary difmap
_cell_angle_alpha 90.00
_cell_angle_beta 92.9640(10)
_cell_angle_gamma 90.00
_cell_formula_units_Z 4
_cell_length_a 11.6192(2)
_cell_length_b 13.6801(3)
_cell_length_c 9.7773(2)
_cell_measurement_temperature 293(2)
_cell_volume 1552.04(5)
_computing_cell_refinement 'SAINT (Bruker, 2004)'
_computing_data_collection 'APEX2 (Bruker, 2004)'
_computing_data_reduction 'SAINT (Bruker, 2004)'
_computing_structure_refinement 'SHELXL-97 (Sheldrick, 1997)'
_computing_structure_solution 'SHELXS-97 (Sheldrick, 1990)'
_diffrn_ambient_temperature 293(2)
_diffrn_measured_fraction_theta_full 0.931
_diffrn_measured_fraction_theta_max 0.931
_diffrn_measurement_device_type 'Bruker-Nonius X8 APEX CCD diffractometer'
_diffrn_measurement_method '\f scans, frame data integration'
_diffrn_radiation_monochromator graphite
_diffrn_radiation_source 'fine-focus sealed tube'
_diffrn_radiation_type MoK\a
_diffrn_radiation_wavelength 0.71073
_diffrn_reflns_av_R_equivalents 0.0269
_diffrn_reflns_av_sigmaI/netI 0.0371
_diffrn_reflns_limit_h_max 17
_diffrn_reflns_limit_h_min -19
_diffrn_reflns_limit_k_max 14
_diffrn_reflns_limit_k_min -22
_diffrn_reflns_limit_l_max 16
_diffrn_reflns_limit_l_min -13
_diffrn_reflns_number 21101
_diffrn_reflns_theta_full 37.57
_diffrn_reflns_theta_max 37.57
_diffrn_reflns_theta_min 1.75
_diffrn_standards_decay_% 0
_diffrn_standards_number 0
_exptl_absorpt_coefficient_mu 13.473
_exptl_absorpt_correction_T_max 0.3460
_exptl_absorpt_correction_T_min 0.2371
_exptl_absorpt_correction_type multi-scan
_exptl_absorpt_process_details 'SADABS (Bruker, 2004)'
_exptl_crystal_colour light-yellow
_exptl_crystal_density_diffrn 4.006
_exptl_crystal_density_method 'not measured'
_exptl_crystal_description fragment
_exptl_crystal_F_000 1700
_exptl_crystal_size_max 0.15
_exptl_crystal_size_mid 0.12
_exptl_crystal_size_min 0.10
_refine_diff_density_max 1.614
_refine_diff_density_min -1.337
_refine_diff_density_rms 0.194
_refine_ls_extinction_coef 0.00027(5)
_refine_ls_extinction_expression Fc^*^=kFc[1+0.001xFc^2^\l^3^/sin(2\q)]^-1/4^
_refine_ls_extinction_method SHELXL
_refine_ls_goodness_of_fit_ref 1.033
_refine_ls_hydrogen_treatment none
_refine_ls_matrix_type full
_refine_ls_number_parameters 212
_refine_ls_number_reflns 7635
_refine_ls_number_restraints 0
_refine_ls_restrained_S_all 1.033
_refine_ls_R_factor_all 0.0475
_refine_ls_R_factor_gt 0.0299
_refine_ls_shift/su_max 0.001
_refine_ls_shift/su_mean 0.000
_refine_ls_structure_factor_coef Fsqd
_refine_ls_weighting_details 'calc w=1/[\s^2^(Fo^2^)+(0.0226P)^2^+1.8615P] where P=(Fo^2^+2Fc^2^)/3'
_refine_ls_weighting_scheme calc
_refine_ls_wR_factor_gt 0.0578
_refine_ls_wR_factor_ref 0.0616
_reflns_number_gt 6004
_reflns_number_total 7635
_reflns_threshold_expression >2sigma(I)
_cod_data_source_file JSSC-2010-183-712.CIF
_cod_data_source_block Rb3FeMo4O15
_cod_depositor_comments
;
The following automatic conversions were performed:

data name '_atom_site_symetry_multiplicity' was replaced with
'_atom_site_symmetry_multiplicity' as specified in the replacement
file 'data/replacement-values/replacement_tags.lst'.

Automatic conversion script
Id: cif_correct_tags 9268 2022-04-12 08:56:07Z antanas 
;
_cod_original_sg_symbol_H-M 'P 21/c'
_cod_database_code 1563708

loop_
_symmetry_equiv_pos_as_xyz
'x, y, z'
'-x, y+1/2, -z+1/2'
'-x, -y, -z'
'x, -y-1/2, z-1/2'

loop_
_atom_site_label
_atom_site_type_symbol
_atom_site_fract_x
_atom_site_fract_y
_atom_site_fract_z
_atom_site_U_iso_or_equiv
_atom_site_adp_type
_atom_site_occupancy
_atom_site_symmetry_multiplicity
_atom_site_calc_flag
_atom_site_refinement_flags
_atom_site_disorder_assembly
_atom_site_disorder_group
Rb1 Rb 0.73948(3) 0.55223(2) 0.31760(3) 0.02531(7) Uani 1 1 d . . .
Rb2 Rb 0.50058(3) 0.31492(2) 0.39352(3) 0.02795(7) Uani 1 1 d . . .
Rb3 Rb 0.00809(4) 0.18587(2) -0.11888(3) 0.03168(8) Uani 1 1 d . . .
Mo1 Mo 0.599916(19) 0.059827(17) 0.22094(2) 0.01305(5) Uani 1 1 d . . .
Mo2 Mo 0.902838(19) 0.069395(17) 0.19807(2) 0.01433(5) Uani 1 1 d . . .
Mo3 Mo 0.26413(2) 0.134519(17) 0.55780(2) 0.01397(5) Uani 1 1 d . . .
Mo4 Mo 0.76840(2) 0.148641(18) 0.50942(3) 0.01625(5) Uani 1 1 d . . .
Fe1 Fe 0.5000 0.0000 0.5000 0.01410(10) Uani 1 2 d S . .
Fe2 Fe 0.0000 0.0000 0.5000 0.01464(10) Uani 1 2 d S . .
O1 O 0.61257(18) 0.01334(16) 0.0596(2) 0.0194(4) Uani 1 1 d . . .
O2 O 0.52598(19) 0.16719(16) 0.1924(2) 0.0224(4) Uani 1 1 d . . .
O3 O 0.49199(16) -0.01875(15) 0.29652(19) 0.0160(4) Uani 1 1 d . . .
O4 O 0.75931(17) 0.11162(15) 0.2532(2) 0.0171(4) Uani 1 1 d . . .
O5 O 0.63598(17) 0.07709(16) 0.4498(2) 0.0182(4) Uani 1 1 d . . .
O6 O 0.7178(2) -0.09280(19) 0.2733(2) 0.0276(5) Uani 1 1 d . . .
O7 O 0.88054(18) 0.01764(17) 0.0390(2) 0.0224(4) Uani 1 1 d . . .
O8 O 0.9938(2) 0.16689(17) 0.1761(2) 0.0250(5) Uani 1 1 d . . .
O9 O 0.97709(18) -0.02383(16) 0.2988(2) 0.0196(4) Uani 1 1 d . . .
O10 O 0.2290(2) 0.25627(18) 0.5547(3) 0.0370(6) Uani 1 1 d . . .
O11 O 0.15393(19) 0.06507(19) 0.4674(2) 0.0267(5) Uani 1 1 d . . .
O12 O 0.39651(18) 0.12027(15) 0.4738(2) 0.0195(4) Uani 1 1 d . . .
O13 O 0.7709(2) 0.13656(18) 0.6827(2) 0.0305(5) Uani 1 1 d . . .
O14 O 0.7444(2) 0.26937(17) 0.4754(2) 0.0278(5) Uani 1 1 d . . .
O15 O 0.91611(18) 0.12314(15) 0.4623(2) 0.0211(4) Uani 1 1 d . . .

loop_
_atom_site_aniso_label
_atom_site_aniso_U_11
_atom_site_aniso_U_22
_atom_site_aniso_U_33
_atom_site_aniso_U_23
_atom_site_aniso_U_13
_atom_site_aniso_U_12
Rb1 0.02743(15) 0.03003(16) 0.01819(13) 0.00038(11) -0.00161(11) -0.00042(12)
Rb2 0.04145(19) 0.01919(14) 0.02249(14) -0.00170(11) -0.00526(13) 0.00451(12)
Rb3 0.0551(2) 0.01891(14) 0.02153(15) 0.00012(11) 0.00695(14) 0.00768(14)
Mo1 0.01092(9) 0.01746(10) 0.01063(9) -0.00074(7) -0.00061(7) -0.00047(8)
Mo2 0.01178(10) 0.01706(10) 0.01427(10) -0.00127(8) 0.00178(7) 0.00028(8)
Mo3 0.01193(10) 0.01592(10) 0.01408(10) -0.00084(8) 0.00067(7) 0.00009(8)
Mo4 0.01308(10) 0.01577(11) 0.01969(11) 0.00064(8) -0.00112(8) -0.00228(8)
Fe1 0.0103(2) 0.0198(3) 0.0124(2) 0.00076(19) 0.00247(17) -0.00029(19)
Fe2 0.0118(2) 0.0189(3) 0.0129(2) -0.00087(19) -0.00217(18) 0.00074(19)
O1 0.0184(9) 0.0252(11) 0.0146(9) -0.0025(8) 0.0021(7) -0.0005(8)
O2 0.0239(11) 0.0233(11) 0.0199(10) 0.0011(8) 0.0006(8) 0.0031(9)
O3 0.0130(8) 0.0212(10) 0.0139(8) -0.0007(7) -0.0002(7) -0.0014(7)
O4 0.0145(9) 0.0194(10) 0.0175(9) -0.0027(7) 0.0016(7) -0.0014(7)
O5 0.0131(9) 0.0266(11) 0.0149(9) -0.0005(8) 0.0012(7) -0.0055(8)
O6 0.0227(11) 0.0432(14) 0.0168(10) 0.0003(9) 0.0013(8) 0.0029(10)
O7 0.0189(10) 0.0312(12) 0.0168(9) -0.0045(8) -0.0024(8) 0.0016(9)
O8 0.0251(11) 0.0289(12) 0.0216(11) -0.0026(9) 0.0067(9) -0.0100(9)
O9 0.0216(10) 0.0218(10) 0.0151(9) -0.0032(8) -0.0015(7) 0.0037(8)
O10 0.0373(15) 0.0236(12) 0.0503(17) -0.0035(11) 0.0047(12) 0.0097(11)
O11 0.0171(10) 0.0422(14) 0.0209(11) -0.0032(10) 0.0010(8) -0.0106(9)
O12 0.0162(9) 0.0198(10) 0.0231(10) 0.0015(8) 0.0061(8) 0.0020(8)
O13 0.0382(14) 0.0299(13) 0.0229(11) -0.0003(10) -0.0026(10) -0.0050(11)
O14 0.0350(13) 0.0187(10) 0.0299(12) -0.0009(9) 0.0023(10) 0.0054(9)
O15 0.0159(9) 0.0196(10) 0.0276(11) 0.0030(8) -0.0018(8) 0.0019(8)

loop_
_atom_type_symbol
_atom_type_description
_atom_type_scat_dispersion_real
_atom_type_scat_dispersion_imag
_atom_type_scat_source
O O 0.0106 0.0060 'International Tables Vol C Tables 4.2.6.8 and 6.1.1.4'
Fe Fe 0.3463 0.8444 'International Tables Vol C Tables 4.2.6.8 and 6.1.1.4'
Rb Rb -0.9393 2.9676 'International Tables Vol C Tables 4.2.6.8 and 6.1.1.4'
Mo Mo -1.6832 0.6857 'International Tables Vol C Tables 4.2.6.8 and 6.1.1.4'

loop_
_geom_angle_atom_site_label_1
_geom_angle_atom_site_label_2
_geom_angle_atom_site_label_3
_geom_angle
_geom_angle_site_symmetry_1
_geom_angle_site_symmetry_3
O7 Rb1 O10 85.45(7) 4_566 3_666
O7 Rb1 O13 88.04(7) 4_566 4_565
O10 Rb1 O13 165.49(8) 3_666 4_565
O7 Rb1 O1 65.22(6) 4_566 4_566
O10 Rb1 O1 89.24(7) 3_666 4_566
O13 Rb1 O1 99.77(7) 4_565 4_566
O7 Rb1 O3 130.35(6) 4_566 2_655
O10 Rb1 O3 122.46(7) 3_666 2_655
O13 Rb1 O3 71.31(6) 4_565 2_655
O1 Rb1 O3 74.30(6) 4_566 2_655
O7 Rb1 O11 117.71(6) 4_566 2_655
O10 Rb1 O11 106.60(7) 3_666 2_655
O13 Rb1 O11 65.31(7) 4_565 2_655
O1 Rb1 O11 163.92(6) 4_566 2_655
O3 Rb1 O11 94.32(6) 2_655 2_655
O7 Rb1 O12 171.16(6) 4_566 2_655
O10 Rb1 O12 99.16(7) 3_666 2_655
O13 Rb1 O12 85.74(6) 4_565 2_655
O1 Rb1 O12 122.08(5) 4_566 2_655
O3 Rb1 O12 52.94(5) 2_655 2_655
O11 Rb1 O12 53.80(5) 2_655 2_655
O7 Rb1 O2 131.23(6) 4_566 2_655
O10 Rb1 O2 72.28(6) 3_666 2_655
O13 Rb1 O2 121.30(6) 4_565 2_655
O1 Rb1 O2 71.52(5) 4_566 2_655
O3 Rb1 O2 50.18(5) 2_655 2_655
O11 Rb1 O2 110.16(5) 2_655 2_655
O12 Rb1 O2 57.59(5) 2_655 2_655
O7 Rb1 O8 69.87(6) 4_566 2_755
O10 Rb1 O8 59.64(6) 3_666 2_755
O13 Rb1 O8 105.92(6) 4_565 2_755
O1 Rb1 O8 126.73(6) 4_566 2_755
O3 Rb1 O8 158.36(5) 2_655 2_755
O11 Rb1 O8 66.05(6) 2_655 2_755
O12 Rb1 O8 105.87(5) 2_655 2_755
O2 Rb1 O8 126.09(5) 2_655 2_755
O2 Rb2 O2 137.67(4) . 4_566
O2 Rb2 O3 96.04(6) . 2_655
O2 Rb2 O3 124.07(6) 4_566 2_655
O2 Rb2 O14 84.59(6) . .
O2 Rb2 O14 72.74(6) 4_566 .
O3 Rb2 O14 105.89(6) 2_655 .
O2 Rb2 O12 67.28(6) . .
O2 Rb2 O12 80.62(6) 4_566 .
O3 Rb2 O12 149.82(6) 2_655 .
O14 Rb2 O12 97.64(6) . .
O2 Rb2 O1 142.56(6) . 2_655
O2 Rb2 O1 78.38(6) 4_566 2_655
O3 Rb2 O1 55.64(5) 2_655 2_655
O14 Rb2 O1 123.83(6) . 2_655
O12 Rb2 O1 123.90(5) . 2_655
O2 Rb2 O1 147.51(6) . 4_566
O2 Rb2 O1 52.95(6) 4_566 4_566
O3 Rb2 O1 73.72(5) 2_655 4_566
O14 Rb2 O1 69.48(6) . 4_566
O12 Rb2 O1 133.54(6) . 4_566
O1 Rb2 O1 54.69(7) 2_655 4_566
O2 Rb2 O6 92.05(6) . 2_655
O2 Rb2 O6 120.71(6) 4_566 2_655
O3 Rb2 O6 54.70(6) 2_655 2_655
O14 Rb2 O6 159.94(6) . 2_655
O12 Rb2 O6 99.27(6) . 2_655
O1 Rb2 O6 52.54(6) 2_655 2_655
O1 Rb2 O6 105.52(6) 4_566 2_655
O2 Rb2 O5 53.90(5) . .
O2 Rb2 O5 84.47(5) 4_566 .
O3 Rb2 O5 139.43(5) 2_655 .
O14 Rb2 O5 51.20(5) . .
O12 Rb2 O5 49.77(5) . .
O1 Rb2 O5 162.70(5) 2_655 .
O1 Rb2 O5 115.53(5) 4_566 .
O6 Rb2 O5 138.87(6) 2_655 .
O8 Rb3 O9 96.88(6) 4_465 3_655
O8 Rb3 O8 139.34(4) 4_465 1_455
O9 Rb3 O8 123.55(6) 3_655 1_455
O8 Rb3 O15 63.41(6) 4_465 4_465
O9 Rb3 O15 153.25(6) 3_655 4_465
O8 Rb3 O15 76.83(7) 1_455 4_465
O8 Rb3 O10 102.79(7) 4_465 4_565
O9 Rb3 O10 117.54(7) 3_655 4_565
O8 Rb3 O10 64.47(7) 1_455 4_565
O15 Rb3 O10 85.87(7) 4_465 4_565
O8 Rb3 O7 144.07(6) 4_465 3_655
O9 Rb3 O7 55.03(6) 3_655 3_655
O8 Rb3 O7 73.69(6) 1_455 3_655
O15 Rb3 O7 150.05(6) 4_465 3_655
O10 Rb3 O7 76.85(6) 4_565 3_655
O8 Rb3 O7 147.57(6) 4_465 1_455
O9 Rb3 O7 77.32(6) 3_655 1_455
O8 Rb3 O7 53.29(6) 1_455 1_455
O15 Rb3 O7 109.05(6) 4_465 1_455
O10 Rb3 O7 108.18(6) 4_565 1_455
O7 Rb3 O7 55.67(7) 3_655 1_455
O8 Rb3 O14 92.53(6) 4_465 4_465
O9 Rb3 O14 113.85(6) 3_655 4_465
O8 Rb3 O14 68.80(6) 1_455 4_465
O15 Rb3 O14 53.55(6) 4_465 4_465
O10 Rb3 O14 123.56(7) 4_565 4_465
O7 Rb3 O14 118.01(6) 3_655 4_465
O7 Rb3 O14 62.37(6) 1_455 4_465
O8 Rb3 O13 73.64(7) 4_465 1_454
O9 Rb3 O13 63.86(6) 3_655 1_454
O8 Rb3 O13 117.89(6) 1_455 1_454
O15 Rb3 O13 92.03(6) 4_465 1_454
O10 Rb3 O13 176.40(6) 4_565 1_454
O7 Rb3 O13 106.27(6) 3_655 1_454
O7 Rb3 O13 75.27(6) 1_455 1_454
O14 Rb3 O13 56.80(6) 4_465 1_454
O1 Mo1 O2 103.51(10) . .
O1 Mo1 O3 104.25(9) . .
O2 Mo1 O3 102.71(10) . .
O1 Mo1 O4 98.88(9) . .
O2 Mo1 O4 100.06(10) . .
O3 Mo1 O4 142.48(9) . .
O1 Mo1 O5 157.90(9) . .
O2 Mo1 O5 97.86(9) . .
O3 Mo1 O5 76.05(8) . .
O4 Mo1 O5 71.58(8) . .
O1 Mo1 O6 78.99(9) . .
O2 Mo1 O6 176.37(10) . .
O3 Mo1 O6 79.04(8) . .
O4 Mo1 O6 76.86(8) . .
O5 Mo1 O6 79.41(8) . .
O7 Mo2 O8 105.75(11) . .
O7 Mo2 O9 104.39(10) . .
O8 Mo2 O9 109.66(11) . .
O7 Mo2 O4 107.06(9) . .
O8 Mo2 O4 111.02(10) . .
O9 Mo2 O4 118.01(9) . .
O10 Mo3 O6 110.50(13) . 3_656
O10 Mo3 O11 110.09(13) . .
O6 Mo3 O11 109.90(11) 3_656 .
O10 Mo3 O12 107.86(11) . .
O6 Mo3 O12 109.49(10) 3_656 .
O11 Mo3 O12 108.96(10) . .
O13 Mo4 O14 106.41(12) . .
O13 Mo4 O15 105.31(11) . .
O14 Mo4 O15 106.34(11) . .
O13 Mo4 O5 103.21(11) . .
O14 Mo4 O5 108.60(11) . .
O15 Mo4 O5 125.56(9) . .
O13 Mo4 O4 162.92(10) . .
O14 Mo4 O4 90.16(9) . .
O15 Mo4 O4 72.98(8) . .
O5 Mo4 O4 66.60(7) . .
O5 Fe1 O5 180.00(12) 3_656 .
O5 Fe1 O3 79.57(8) 3_656 3_656
O5 Fe1 O3 100.43(8) . 3_656
O5 Fe1 O3 100.43(8) 3_656 .
O5 Fe1 O3 79.57(8) . .
O3 Fe1 O3 180.0 3_656 .
O5 Fe1 O12 89.32(8) 3_656 .
O5 Fe1 O12 90.68(8) . .
O3 Fe1 O12 91.05(8) 3_656 .
O3 Fe1 O12 88.95(8) . .
O5 Fe1 O12 90.68(8) 3_656 3_656
O5 Fe1 O12 89.32(8) . 3_656
O3 Fe1 O12 88.95(8) 3_656 3_656
O3 Fe1 O12 91.05(8) . 3_656
O12 Fe1 O12 180.0 . 3_656
O15 Fe2 O15 180.0 1_455 3_656
O15 Fe2 O9 94.83(9) 1_455 3_656
O15 Fe2 O9 85.17(9) 3_656 3_656
O15 Fe2 O9 85.17(9) 1_455 1_455
O15 Fe2 O9 94.83(9) 3_656 1_455
O9 Fe2 O9 180.0 3_656 1_455
O15 Fe2 O11 91.55(10) 1_455 .
O15 Fe2 O11 88.45(9) 3_656 .
O9 Fe2 O11 90.54(9) 3_656 .
O9 Fe2 O11 89.46(9) 1_455 .
O15 Fe2 O11 88.45(9) 1_455 3_556
O15 Fe2 O11 91.55(10) 3_656 3_556
O9 Fe2 O11 89.46(9) 3_656 3_556
O9 Fe2 O11 90.54(9) 1_455 3_556
O11 Fe2 O11 180.00(13) . 3_556
Mo1 O1 Rb1 155.35(11) . 4_565
Mo1 O1 Rb2 97.65(8) . 2_645
Rb1 O1 Rb2 94.92(6) 4_565 2_645
Mo1 O1 Rb2 98.45(9) . 4_565
Rb1 O1 Rb2 91.36(6) 4_565 4_565
Rb2 O1 Rb2 125.31(7) 2_645 4_565
Mo1 O2 Rb2 124.33(11) . .
Mo1 O2 Rb2 104.91(9) . 4_565
Rb2 O2 Rb2 128.37(8) . 4_565
Mo1 O2 Rb1 93.07(9) . 2_645
Rb2 O2 Rb1 102.60(6) . 2_645
Rb2 O2 Rb1 88.06(6) 4_565 2_645
Mo1 O3 Fe1 109.10(9) . .
Mo1 O3 Rb2 98.96(8) . 2_645
Fe1 O3 Rb2 136.46(9) . 2_645
Mo1 O3 Rb1 106.08(8) . 2_645
Fe1 O3 Rb1 108.70(8) . 2_645
Rb2 O3 Rb1 94.02(5) 2_645 2_645
Mo2 O4 Mo1 132.83(11) . .
Mo2 O4 Mo4 110.60(9) . .
Mo1 O4 Mo4 102.52(8) . .
Mo4 O5 Fe1 147.74(11) . .
Mo4 O5 Mo1 117.66(9) . .
Fe1 O5 Mo1 94.59(8) . .
Mo4 O5 Rb2 85.55(7) . .
Fe1 O5 Rb2 99.73(7) . .
Mo1 O5 Rb2 83.55(6) . .
Mo3 O6 Mo1 119.75(11) 3_656 .
Mo3 O6 Rb2 113.88(11) 3_656 2_645
Mo1 O6 Rb2 79.40(6) . 2_645
Mo2 O7 Rb1 153.10(11) . 4_565
Mo2 O7 Rb3 95.68(9) . 3_655
Rb1 O7 Rb3 96.08(7) 4_565 3_655
Mo2 O7 Rb3 95.11(9) . 1_655
Rb1 O7 Rb3 98.05(6) 4_565 1_655
Rb3 O7 Rb3 124.33(7) 3_655 1_655
Mo2 O8 Rb3 118.38(10) . 4_666
Mo2 O8 Rb3 105.05(10) . 1_655
Rb3 O8 Rb3 129.20(8) 4_666 1_655
Mo2 O8 Rb1 101.59(10) . 2_745
Rb3 O8 Rb1 106.76(7) 4_666 2_745
Rb3 O8 Rb1 87.77(6) 1_655 2_745
Mo2 O9 Fe2 117.24(11) . 1_655
Mo2 O9 Rb3 104.86(8) . 3_655
Fe2 O9 Rb3 136.69(10) 1_655 3_655
Mo3 O10 Rb1 147.19(15) . 3_666
Mo3 O10 Rb3 116.50(13) . 4_566
Rb1 O10 Rb3 94.98(7) 3_666 4_566
Mo3 O11 Fe2 139.97(13) . .
Mo3 O11 Rb1 99.46(8) . 2_645
Fe2 O11 Rb1 120.56(9) . 2_645
Mo3 O12 Fe1 122.89(11) . .
Mo3 O12 Rb2 112.64(9) . .
Fe1 O12 Rb2 119.80(8) . .
Mo3 O12 Rb1 92.42(8) . 2_645
Fe1 O12 Rb1 97.62(7) . 2_645
Rb2 O12 Rb1 101.65(6) . 2_645
Mo4 O13 Rb1 122.52(12) . 4_566
Mo4 O13 Rb3 121.83(12) . 1_656
Rb1 O13 Rb3 91.99(7) 4_566 1_656
Mo4 O14 Rb2 113.59(11) . .
Mo4 O14 Rb3 95.11(9) . 4_666
Rb2 O14 Rb3 140.51(8) . 4_666
Mo4 O15 Fe2 125.15(11) . 1_655
Mo4 O15 Rb3 104.84(9) . 4_666
Fe2 O15 Rb3 128.70(9) 1_655 4_666

loop_
_geom_bond_atom_site_label_1
_geom_bond_atom_site_label_2
_geom_bond_distance
_geom_bond_site_symmetry_2
Rb1 O7 2.814(2) 4_566
Rb1 O10 2.917(3) 3_666
Rb1 O13 2.931(2) 4_565
Rb1 O1 2.989(2) 4_566
Rb1 O3 3.018(2) 2_655
Rb1 O11 3.112(2) 2_655
Rb1 O12 3.319(2) 2_655
Rb1 O2 3.459(2) 2_655
Rb1 O8 3.471(2) 2_755
Rb2 O2 2.846(2) .
Rb2 O2 2.932(2) 4_566
Rb2 O3 2.942(2) 2_655
Rb2 O14 2.970(2) .
Rb2 O12 3.044(2) .
Rb2 O1 3.061(2) 2_655
Rb2 O1 3.103(2) 4_566
Rb2 O6 3.204(2) 2_655
Rb2 O5 3.643(2) .
Rb3 O8 2.840(2) 4_465
Rb3 O9 2.841(2) 3_655
Rb3 O8 2.909(2) 1_455
Rb3 O15 2.947(2) 4_465
Rb3 O10 3.106(3) 4_565
Rb3 O7 3.151(2) 3_655
Rb3 O7 3.180(2) 1_455
Rb3 O14 3.303(2) 4_465
Rb3 O13 3.356(3) 1_454
Mo1 O1 1.714(2) .
Mo1 O2 1.717(2) .
Mo1 O3 1.8357(19) .
Mo1 O4 1.993(2) .
Mo1 O5 2.267(2) .
Mo1 O6 2.535(3) .
Mo2 O7 1.716(2) .
Mo2 O8 1.722(2) .
Mo2 O9 1.803(2) .
Mo2 O4 1.8703(19) .
Mo3 O10 1.715(2) .
Mo3 O6 1.750(2) 3_656
Mo3 O11 1.791(2) .
Mo3 O12 1.792(2) .
Mo4 O13 1.701(2) .
Mo4 O14 1.705(2) .
Mo4 O15 1.833(2) .
Mo4 O5 1.890(2) .
Mo4 O4 2.553(2) .
Fe1 O5 1.9823(19) 3_656
Fe1 O5 1.9823(19) .
Fe1 O3 2.0034(19) 3_656
Fe1 O3 2.0034(19) .
Fe1 O12 2.046(2) .
Fe1 O12 2.046(2) 3_656
Fe2 O15 1.971(2) 1_455
Fe2 O15 1.971(2) 3_656
Fe2 O9 1.998(2) 3_656
Fe2 O9 1.998(2) 1_455
Fe2 O11 2.038(2) .
Fe2 O11 2.038(2) 3_556
O1 Rb1 2.989(2) 4_565
O1 Rb2 3.061(2) 2_645
O1 Rb2 3.103(2) 4_565
O2 Rb2 2.932(2) 4_565
O2 Rb1 3.459(2) 2_645
O3 Rb2 2.942(2) 2_645
O3 Rb1 3.018(2) 2_645
O6 Mo3 1.750(2) 3_656
O6 Rb2 3.204(2) 2_645
O7 Rb1 2.814(2) 4_565
O7 Rb3 3.151(2) 3_655
O7 Rb3 3.180(2) 1_655
O8 Rb3 2.840(2) 4_666
O8 Rb3 2.909(2) 1_655
O8 Rb1 3.471(2) 2_745
O9 Fe2 1.998(2) 1_655
O9 Rb3 2.841(2) 3_655
O10 Rb1 2.917(3) 3_666
O10 Rb3 3.106(3) 4_566
O11 Rb1 3.112(2) 2_645
O12 Rb1 3.319(2) 2_645
O13 Rb1 2.931(2) 4_566
O13 Rb3 3.356(3) 1_656
O14 Rb3 3.303(2) 4_666
O15 Fe2 1.971(2) 1_655
O15 Rb3 2.947(2) 4_666
